data_7105014
loop_
_publ_author_name
'Szymczak, Nathaniel K'
'Berben, Louise A'
'Peters, Jonas C'

_publ_section_title
;
 Redox rich dicobalt macrocycles as templates for multi-electron
 transformations.
;
_journal_issue 44
_journal_name_full 'Chemical communications (Cambridge, England)'
_journal_page_first 6729
_journal_page_last 6731
_journal_paper_doi 10.1039/b913946j
_journal_year 2009
_chemical_formula_sum 'C28 H46 B2 Br4 Co2 F4 N12 O8'
_chemical_formula_weight 1213.89
_chemical_name_systematic
;
?
;
_space_group_IT_number 2
_symmetry_cell_setting triclinic
_symmetry_space_group_name_Hall '-P 1'
_symmetry_space_group_name_H-M 'P -1'
_atom_sites_solution_hydrogens geom
_atom_sites_solution_primary direct
_atom_sites_solution_secondary difmap
_audit_creation_method SHELXL-97
_cell_angle_alpha 110.2380(10)
_cell_angle_beta 99.6700(10)
_cell_angle_gamma 102.1900(10)
_cell_formula_units_Z 1
_cell_length_a 9.9295(7)
_cell_length_b 11.0421(7)
_cell_length_c 11.0924(7)
_cell_measurement_reflns_used 9024
_cell_measurement_temperature 100(2)
_cell_measurement_theta_max 30.61
_cell_measurement_theta_min 2.52
_cell_volume 1076.18(12)
_computing_structure_refinement 'SHELXL-97 (Sheldrick, 1997)'
_computing_structure_solution 'SHELXS-97 (Sheldrick, 1990)'
_diffrn_ambient_temperature 100(2)
_diffrn_measured_fraction_theta_full 0.969
_diffrn_measured_fraction_theta_max 0.969
_diffrn_measurement_device_type 'Bruker P4'
_diffrn_measurement_method 'phi and omega scans'
_diffrn_radiation_monochromator graphite
_diffrn_radiation_source 'fine-focus sealed tube'
_diffrn_radiation_type MoK\a
_diffrn_radiation_wavelength 0.71073
_diffrn_reflns_av_R_equivalents 0.0403
_diffrn_reflns_av_sigmaI/netI 0.0480
_diffrn_reflns_limit_h_max 14
_diffrn_reflns_limit_h_min -13
_diffrn_reflns_limit_k_max 15
_diffrn_reflns_limit_k_min -15
_diffrn_reflns_limit_l_max 15
_diffrn_reflns_limit_l_min -15
_diffrn_reflns_number 19848
_diffrn_reflns_theta_full 30.61
_diffrn_reflns_theta_max 30.61
_diffrn_reflns_theta_min 2.03
_exptl_absorpt_coefficient_mu 4.561
_exptl_absorpt_correction_T_max 0.65
_exptl_absorpt_correction_T_min 0.42
_exptl_absorpt_correction_type multi-scan
_exptl_absorpt_process_details 'Blessing, Acta. Cryst.'
_exptl_crystal_colour brown
_exptl_crystal_density_diffrn 1.873
_exptl_crystal_density_method 'not measured'
_exptl_crystal_description block
_exptl_crystal_F_000 602
_exptl_crystal_size_max 0.2
_exptl_crystal_size_mid 0.2
_exptl_crystal_size_min 0.1
_refine_diff_density_max 0.981
_refine_diff_density_min -0.736
_refine_diff_density_rms 0.135
_refine_ls_extinction_method none
_refine_ls_goodness_of_fit_ref 1.033
_refine_ls_hydrogen_treatment none
_refine_ls_matrix_type full
_refine_ls_number_parameters 277
_refine_ls_number_reflns 6407
_refine_ls_number_restraints 0
_refine_ls_restrained_S_all 1.033
_refine_ls_R_factor_all 0.0572
_refine_ls_R_factor_gt 0.0377
_refine_ls_shift/su_max 0.000
_refine_ls_shift/su_mean 0.000
_refine_ls_structure_factor_coef Fsqd
_refine_ls_weighting_details 'calc w=1/[\s^2^(Fo^2^)+(0.0438P)^2^+1.6829P] where P=(Fo^2^+2Fc^2^)/3'
_refine_ls_weighting_scheme calc
_refine_ls_wR_factor_gt 0.0928
_refine_ls_wR_factor_ref 0.1026
_reflns_number_gt 4840
_reflns_number_total 6407
_reflns_threshold_expression >2sigma(I)
_cod_data_source_file b913946j.txt
_cod_data_source_block nks4-44p
_cod_original_sg_symbol_H-M P-1
_cod_database_code 7105014

loop_
_symmetry_equiv_pos_as_xyz
'x, y, z'
'-x, -y, -z'

loop_
_atom_site_label
_atom_site_type_symbol
_atom_site_fract_x
_atom_site_fract_y
_atom_site_fract_z
_atom_site_U_iso_or_equiv
_atom_site_adp_type
_atom_site_occupancy
_atom_site_symmetry_multiplicity
_atom_site_calc_flag
_atom_site_refinement_flags
_atom_site_disorder_assembly
_atom_site_disorder_group
Co1 Co 0.63679(4) 0.17281(4) 0.07426(3) 0.00761(9) Uani 1 1 d . . .
Br1 Br 0.81135(3) 0.06533(3) 0.00999(3) 0.01677(8) Uani 1 1 d . . .
Br2 Br 0.46655(3) 0.28531(3) 0.13996(3) 0.01712(8) Uani 1 1 d . . .
N1 N 0.5132(3) 0.0746(2) -0.1079(2) 0.0082(4) Uani 1 1 d . . .
N2 N 0.6947(3) 0.3041(2) 0.0054(2) 0.0110(5) Uani 1 1 d . . .
N3 N 0.5802(3) 0.0481(2) 0.1604(2) 0.0086(4) Uani 1 1 d . . .
N4 N 0.7645(3) 0.2781(3) 0.2460(2) 0.0102(5) Uani 1 1 d . . .
N5 N -0.0151(3) 0.8584(3) 0.2230(3) 0.0206(6) Uani 1 1 d . . .
N6 N 0.2991(3) 0.3010(3) 0.4134(3) 0.0228(6) Uani 1 1 d . . .
C1 C 0.6349(3) 0.2799(3) -0.1160(3) 0.0106(5) Uani 1 1 d . . .
C2 C 0.5342(3) 0.1455(3) -0.1848(3) 0.0100(5) Uani 1 1 d . . .
C3 C 0.6527(3) 0.1003(3) 0.2906(3) 0.0094(5) Uani 1 1 d . . .
C4 C 0.7569(3) 0.2325(3) 0.3381(3) 0.0101(5) Uani 1 1 d . . .
C5 C 0.4626(3) 0.0937(3) -0.3204(3) 0.0110(5) Uani 1 1 d . . .
H5 H 0.4798 0.1446 -0.3729 0.013 Uiso 1 1 calc R . .
C6 C 0.6324(3) 0.0319(3) 0.3743(3) 0.0114(5) Uani 1 1 d . . .
H6 H 0.6832 0.0717 0.4657 0.014 Uiso 1 1 calc R . .
C7 C 0.8436(3) 0.3038(3) 0.4792(3) 0.0139(6) Uani 1 1 d . . .
H7A H 0.9026 0.2494 0.5006 0.021 Uiso 1 1 calc R . .
H7B H 0.7799 0.3173 0.5381 0.021 Uiso 1 1 calc R . .
H7C H 0.9053 0.3915 0.4918 0.021 Uiso 1 1 calc R . .
C8 C 0.6602(4) 0.3824(3) -0.1753(3) 0.0160(6) Uani 1 1 d . . .
H8A H 0.6072 0.4473 -0.1437 0.024 Uiso 1 1 calc R . .
H8B H 0.6276 0.3373 -0.2727 0.024 Uiso 1 1 calc R . .
H8C H 0.7624 0.4300 -0.1486 0.024 Uiso 1 1 calc R . .
C9 C -0.0256(5) 0.9780(5) 0.3246(4) 0.0428(12) Uani 1 1 d . . .
H9A H 0.0683 1.0277 0.3878 0.064 Uiso 1 1 calc R . .
H9B H -0.0940 0.9517 0.3717 0.064 Uiso 1 1 calc R . .
H9C H -0.0581 1.0355 0.2830 0.064 Uiso 1 1 calc R . .
C10 C -0.1433(4) 0.7749(4) 0.1161(4) 0.0268(8) Uani 1 1 d . . .
H10A H -0.1198 0.7043 0.0482 0.040 Uiso 1 1 calc R . .
H10B H -0.1817 0.8310 0.0759 0.040 Uiso 1 1 calc R . .
H10C H -0.2149 0.7333 0.1521 0.040 Uiso 1 1 calc R . .
C11 C 0.3336(5) 0.4246(5) 0.5315(4) 0.0426(11) Uani 1 1 d . . .
H11A H 0.4171 0.4299 0.5965 0.064 Uiso 1 1 calc R . .
H11B H 0.2521 0.4248 0.5706 0.064 Uiso 1 1 calc R . .
H11C H 0.3548 0.5024 0.5071 0.064 Uiso 1 1 calc R . .
C12 C 0.1828(5) 0.2801(6) 0.3029(4) 0.0423(12) Uani 1 1 d . . .
H12A H 0.1724 0.1958 0.2282 0.063 Uiso 1 1 calc R . .
H12B H 0.2034 0.3556 0.2751 0.063 Uiso 1 1 calc R . .
H12C H 0.0939 0.2747 0.3309 0.063 Uiso 1 1 calc R . .
C13 C 0.1057(3) 0.8243(4) 0.2292(3) 0.0181(6) Uani 1 1 d . . .
H13 H 0.1057 0.7461 0.1575 0.022 Uiso 1 1 calc R . .
C14 C 0.3828(4) 0.2204(3) 0.4016(3) 0.0170(6) Uani 1 1 d . . .
H14 H 0.3558 0.1413 0.3219 0.020 Uiso 1 1 calc R . .
B1 B 0.9014(4) 0.4515(4) 0.1854(3) 0.0190(8) Uani 1 1 d . . .
F1 F 0.9966(2) 0.3906(2) 0.1310(2) 0.0276(5) Uani 1 1 d . . .
F2 F 0.9589(2) 0.5885(2) 0.25394(19) 0.0295(5) Uani 1 1 d . . .
O1 O 0.8574(2) 0.4013(2) 0.2852(2) 0.0146(4) Uani 1 1 d . . .
O2 O 0.7772(3) 0.4326(2) 0.0799(2) 0.0178(5) Uani 1 1 d . . .
O3 O 0.2179(3) 0.8837(3) 0.3184(2) 0.0242(5) Uani 1 1 d . . .
O4 O 0.4925(2) 0.2397(2) 0.4854(2) 0.0177(5) Uani 1 1 d . . .

loop_
_atom_site_aniso_label
_atom_site_aniso_U_11
_atom_site_aniso_U_22
_atom_site_aniso_U_33
_atom_site_aniso_U_23
_atom_site_aniso_U_13
_atom_site_aniso_U_12
Co1 0.00914(18) 0.00676(18) 0.00530(15) 0.00277(14) -0.00034(12) 0.00014(14)
Br1 0.01701(16) 0.01877(17) 0.01627(14) 0.00868(12) 0.00468(11) 0.00545(13)
Br2 0.01817(17) 0.01790(17) 0.01424(14) 0.00511(12) 0.00276(11) 0.00646(13)
N1 0.0088(11) 0.0077(12) 0.0073(9) 0.0038(9) 0.0004(8) 0.0003(9)
N2 0.0122(12) 0.0047(11) 0.0111(10) 0.0013(9) -0.0009(9) -0.0009(9)
N3 0.0077(11) 0.0084(12) 0.0073(9) 0.0021(9) 0.0001(8) 0.0007(9)
N4 0.0108(12) 0.0077(12) 0.0103(10) 0.0039(9) 0.0008(9) 0.0001(9)
N5 0.0172(14) 0.0249(16) 0.0211(13) 0.0109(12) 0.0031(11) 0.0072(12)
N6 0.0242(16) 0.0306(18) 0.0199(13) 0.0114(13) 0.0078(11) 0.0164(14)
C1 0.0119(14) 0.0081(14) 0.0106(12) 0.0044(11) 0.0009(10) 0.0008(11)
C2 0.0115(13) 0.0090(14) 0.0087(11) 0.0042(10) 0.0013(10) 0.0016(11)
C3 0.0105(13) 0.0095(14) 0.0071(11) 0.0029(10) 0.0009(9) 0.0026(11)
C4 0.0099(13) 0.0092(14) 0.0084(11) 0.0030(10) -0.0009(9) 0.0006(11)
C5 0.0133(14) 0.0139(15) 0.0063(11) 0.0051(11) 0.0009(10) 0.0042(12)
C6 0.0138(14) 0.0125(15) 0.0068(11) 0.0033(11) 0.0016(10) 0.0037(12)
C7 0.0157(15) 0.0130(15) 0.0069(11) 0.0035(11) -0.0024(10) -0.0029(12)
C8 0.0209(16) 0.0107(15) 0.0135(12) 0.0072(12) -0.0008(11) -0.0013(12)
C9 0.033(2) 0.050(3) 0.032(2) -0.001(2) 0.0008(17) 0.022(2)
C10 0.0164(17) 0.027(2) 0.0339(19) 0.0142(16) -0.0025(14) 0.0030(15)
C11 0.054(3) 0.037(3) 0.041(2) 0.008(2) 0.017(2) 0.031(2)
C12 0.028(2) 0.081(4) 0.033(2) 0.033(2) 0.0089(17) 0.029(2)
C13 0.0173(16) 0.0221(18) 0.0191(14) 0.0141(13) 0.0043(12) 0.0047(13)
C14 0.0213(17) 0.0193(17) 0.0128(13) 0.0071(12) 0.0079(12) 0.0070(14)
B1 0.0196(18) 0.0171(19) 0.0134(14) 0.0084(14) -0.0045(13) -0.0052(15)
F1 0.0166(10) 0.0392(14) 0.0249(10) 0.0159(10) 0.0032(8) 0.0005(9)
F2 0.0362(13) 0.0158(11) 0.0194(9) 0.0093(8) -0.0141(8) -0.0138(9)
O1 0.0166(11) 0.0098(11) 0.0107(9) 0.0038(8) -0.0021(8) -0.0051(9)
O2 0.0239(12) 0.0085(11) 0.0125(9) 0.0042(8) -0.0065(8) -0.0036(9)
O3 0.0173(12) 0.0352(15) 0.0186(11) 0.0142(11) -0.0010(9) 0.0031(11)
O4 0.0207(12) 0.0203(12) 0.0150(10) 0.0107(9) 0.0030(9) 0.0067(10)

loop_
_atom_type_symbol
_atom_type_description
_atom_type_scat_dispersion_real
_atom_type_scat_dispersion_imag
_atom_type_scat_source
C C 0.0033 0.0016 'International Tables Vol C Tables 4.2.6.8 and 6.1.1.4'
H H 0.0000 0.0000 'International Tables Vol C Tables 4.2.6.8 and 6.1.1.4'
B B 0.0013 0.0007 'International Tables Vol C Tables 4.2.6.8 and 6.1.1.4'
Br Br -0.2901 2.4595 'International Tables Vol C Tables 4.2.6.8 and 6.1.1.4'
Co Co 0.3494 0.9721 'International Tables Vol C Tables 4.2.6.8 and 6.1.1.4'
F F 0.0171 0.0103 'International Tables Vol C Tables 4.2.6.8 and 6.1.1.4'
N N 0.0061 0.0033 'International Tables Vol C Tables 4.2.6.8 and 6.1.1.4'
O O 0.0106 0.0060 'International Tables Vol C Tables 4.2.6.8 and 6.1.1.4'

loop_
_geom_angle_atom_site_label_1
_geom_angle_atom_site_label_2
_geom_angle_atom_site_label_3
_geom_angle
_geom_angle_site_symmetry_1
_geom_angle_site_symmetry_3
_geom_angle_publ_flag
N2 Co1 N4 93.81(10) . . ?
N2 Co1 N1 81.68(10) . . ?
N4 Co1 N1 175.40(10) . . ?
N2 Co1 N3 175.31(10) . . ?
N4 Co1 N3 82.14(10) . . ?
N1 Co1 N3 102.41(10) . . ?
N2 Co1 Br2 85.97(8) . . ?
N4 Co1 Br2 89.42(8) . . ?
N1 Co1 Br2 91.14(7) . . ?
N3 Co1 Br2 91.60(7) . . ?
N2 Co1 Br1 92.95(8) . . ?
N4 Co1 Br1 89.78(8) . . ?
N1 Co1 Br1 89.58(7) . . ?
N3 Co1 Br1 89.41(7) . . ?
Br2 Co1 Br1 178.61(2) . . ?
N3 N1 C2 119.9(2) 2_655 . ?
N3 N1 Co1 128.25(17) 2_655 . ?
C2 N1 Co1 111.87(19) . . ?
C1 N2 O2 115.4(2) . . ?
C1 N2 Co1 118.8(2) . . ?
O2 N2 Co1 124.72(17) . . ?
N1 N3 C3 119.2(2) 2_655 . ?
N1 N3 Co1 129.28(17) 2_655 . ?
C3 N3 Co1 111.47(19) . . ?
C4 N4 O1 115.5(2) . . ?
C4 N4 Co1 117.8(2) . . ?
O1 N4 Co1 126.62(17) . . ?
C13 N5 C9 121.3(3) . . ?
C13 N5 C10 121.4(3) . . ?
C9 N5 C10 117.3(3) . . ?
C14 N6 C12 121.7(3) . . ?
C14 N6 C11 120.7(3) . . ?
C12 N6 C11 117.0(3) . . ?
N2 C1 C2 112.3(2) . . ?
N2 C1 C8 123.1(3) . . ?
C2 C1 C8 124.5(2) . . ?
N1 C2 C5 122.4(3) . . ?
N1 C2 C1 115.1(2) . . ?
C5 C2 C1 122.4(3) . . ?
N3 C3 C6 122.9(3) . . ?
N3 C3 C4 115.5(2) . . ?
C6 C3 C4 121.6(2) . . ?
N4 C4 C3 113.0(2) . . ?
N4 C4 C7 125.1(3) . . ?
C3 C4 C7 121.8(2) . . ?
C6 C5 C2 117.8(3) 2_655 . ?
C6 C5 H5 121.1 2_655 . ?
C2 C5 H5 121.1 . . ?
C5 C6 C3 117.9(2) 2_655 . ?
C5 C6 H6 121.1 2_655 . ?
C3 C6 H6 121.1 . . ?
C4 C7 H7A 109.5 . . ?
C4 C7 H7B 109.5 . . ?
H7A C7 H7B 109.5 . . ?
C4 C7 H7C 109.5 . . ?
H7A C7 H7C 109.5 . . ?
H7B C7 H7C 109.5 . . ?
C1 C8 H8A 109.5 . . ?
C1 C8 H8B 109.5 . . ?
H8A C8 H8B 109.5 . . ?
C1 C8 H8C 109.5 . . ?
H8A C8 H8C 109.5 . . ?
H8B C8 H8C 109.5 . . ?
N5 C9 H9A 109.5 . . ?
N5 C9 H9B 109.5 . . ?
H9A C9 H9B 109.5 . . ?
N5 C9 H9C 109.5 . . ?
H9A C9 H9C 109.5 . . ?
H9B C9 H9C 109.5 . . ?
N5 C10 H10A 109.5 . . ?
N5 C10 H10B 109.5 . . ?
H10A C10 H10B 109.5 . . ?
N5 C10 H10C 109.5 . . ?
H10A C10 H10C 109.5 . . ?
H10B C10 H10C 109.5 . . ?
N6 C11 H11A 109.5 . . ?
N6 C11 H11B 109.5 . . ?
H11A C11 H11B 109.5 . . ?
N6 C11 H11C 109.5 . . ?
H11A C11 H11C 109.5 . . ?
H11B C11 H11C 109.5 . . ?
N6 C12 H12A 109.5 . . ?
N6 C12 H12B 109.5 . . ?
H12A C12 H12B 109.5 . . ?
N6 C12 H12C 109.5 . . ?
H12A C12 H12C 109.5 . . ?
H12B C12 H12C 109.5 . . ?
O3 C13 N5 126.7(3) . . ?
O3 C13 H13 116.6 . . ?
N5 C13 H13 116.6 . . ?
O4 C14 N6 125.5(3) . . ?
O4 C14 H14 117.3 . . ?
N6 C14 H14 117.3 . . ?
F2 B1 F1 112.7(3) . . ?
F2 B1 O2 105.9(3) . . ?
F1 B1 O2 110.5(3) . . ?
F2 B1 O1 104.8(3) . . ?
F1 B1 O1 111.2(3) . . ?
O2 B1 O1 111.6(3) . . ?
N4 O1 B1 120.6(2) . . ?
N2 O2 B1 116.8(2) . . ?

loop_
_geom_bond_atom_site_label_1
_geom_bond_atom_site_label_2
_geom_bond_distance
_geom_bond_site_symmetry_2
_geom_bond_publ_flag
Co1 N2 1.891(2) . ?
Co1 N4 1.903(2) . ?
Co1 N1 1.964(2) . ?
Co1 N3 1.972(2) . ?
Co1 Br2 2.3677(5) . ?
Co1 Br1 2.3706(5) . ?
N1 N3 1.333(3) 2_655 ?
N1 C2 1.354(3) . ?
N2 C1 1.286(3) . ?
N2 O2 1.355(3) . ?
N3 N1 1.333(3) 2_655 ?
N3 C3 1.355(3) . ?
N4 C4 1.292(3) . ?
N4 O1 1.348(3) . ?
N5 C13 1.330(4) . ?
N5 C9 1.446(5) . ?
N5 C10 1.455(4) . ?
N6 C14 1.330(4) . ?
N6 C12 1.451(5) . ?
N6 C11 1.454(5) . ?
C1 C2 1.455(4) . ?
C1 C8 1.493(4) . ?
C2 C5 1.403(4) . ?
C3 C6 1.398(4) . ?
C3 C4 1.458(4) . ?
C4 C7 1.490(4) . ?
C5 C6 1.362(4) 2_655 ?
C5 H5 0.9500 . ?
C6 C5 1.362(4) 2_655 ?
C6 H6 0.9500 . ?
C7 H7A 0.9800 . ?
C7 H7B 0.9800 . ?
C7 H7C 0.9800 . ?
C8 H8A 0.9800 . ?
C8 H8B 0.9800 . ?
C8 H8C 0.9800 . ?
C9 H9A 0.9800 . ?
C9 H9B 0.9800 . ?
C9 H9C 0.9800 . ?
C10 H10A 0.9800 . ?
C10 H10B 0.9800 . ?
C10 H10C 0.9800 . ?
C11 H11A 0.9800 . ?
C11 H11B 0.9800 . ?
C11 H11C 0.9800 . ?
C12 H12A 0.9800 . ?
C12 H12B 0.9800 . ?
C12 H12C 0.9800 . ?
C13 O3 1.234(4) . ?
C13 H13 0.9500 . ?
C14 O4 1.234(4) . ?
C14 H14 0.9500 . ?
B1 F2 1.373(4) . ?
B1 F1 1.374(5) . ?
B1 O2 1.474(4) . ?
B1 O1 1.486(4) . ?
